data_4339928
loop_
_publ_author_name
'Chang, Sheng-Yuan'
'Kavitha, Jakka'
'Hung, Jui-Yi'
'Chi, Yun'
'Cheng, Yi-Ming'
'Li, Elise Y.'
'Chou, Pi-Tai'
'Lee, Gene-Hsiang'
'Carty, Arthur J.'

_publ_section_title
;
 Luminescent platinum(II) complexes containing isoquinolinyl indazolate
 ligands: synthetic reaction pathway and photophysical properties.
;
_journal_issue 17
_journal_name_full 'Inorganic chemistry'
_journal_page_first 7064
_journal_page_last 7074
_journal_paper_doi 10.1021/ic700877n
_journal_volume 46
_journal_year 2007
_chemical_formula_sum 'C20 H21 Cl2 N3 Pt'
_chemical_formula_weight 569.39
_chemical_name_systematic
; 
 ? 
;
_space_group_IT_number 2
_symmetry_cell_setting triclinic
_symmetry_space_group_name_Hall '-P 1'
_symmetry_space_group_name_H-M 'P -1'
_atom_sites_solution_hydrogens geom
_atom_sites_solution_primary direct
_atom_sites_solution_secondary difmap
_audit_creation_method SHELXL-97
_cell_angle_alpha 81.8893(9)
_cell_angle_beta 85.7748(11)
_cell_angle_gamma 83.3597(10)
_cell_formula_units_Z 2
_cell_length_a 8.1514(1)
_cell_length_b 10.0314(2)
_cell_length_c 12.0138(2)
_cell_measurement_reflns_used all
_cell_measurement_temperature 150(1)
_cell_measurement_theta_max 27.50
_cell_measurement_theta_min 1.00
_cell_volume 964.37(3)
_computing_cell_refinement DENZO-SMN
_computing_data_collection 'NONIUS COLLECT'
_computing_data_reduction DENZO-SMN
_computing_molecular_graphics 'Bruker SHELXTL'
_computing_publication_material 'Bruker SHELXTL'
_computing_structure_refinement 'SHELXL-97 (Sheldrick, 1997)'
_computing_structure_solution 'SHELXS-97 (Sheldrick, 1990)'
_diffrn_ambient_temperature 150(1)
_diffrn_measured_fraction_theta_full 0.995
_diffrn_measured_fraction_theta_max 0.995
_diffrn_measurement_device_type 'NONIUS KappaCCD'
_diffrn_measurement_method '\w scans'
_diffrn_radiation_monochromator graphite
_diffrn_radiation_source 'fine-focus sealed tube'
_diffrn_radiation_type MoK\a
_diffrn_radiation_wavelength 0.71073
_diffrn_reflns_av_R_equivalents 0.0586
_diffrn_reflns_av_sigmaI/netI 0.0453
_diffrn_reflns_limit_h_max 10
_diffrn_reflns_limit_h_min -10
_diffrn_reflns_limit_k_max 12
_diffrn_reflns_limit_k_min -13
_diffrn_reflns_limit_l_max 15
_diffrn_reflns_limit_l_min -15
_diffrn_reflns_number 15484
_diffrn_reflns_theta_full 27.50
_diffrn_reflns_theta_max 27.50
_diffrn_reflns_theta_min 1.72
_exptl_absorpt_coefficient_mu 7.561
_exptl_absorpt_correction_T_max 0.488
_exptl_absorpt_correction_T_min 0.243
_exptl_absorpt_correction_type multi-scan
_exptl_crystal_colour orange-yellow
_exptl_crystal_density_diffrn 1.961
_exptl_crystal_density_method 'not measured'
_exptl_crystal_description block
_exptl_crystal_F_000 548
_exptl_crystal_size_max 0.25
_exptl_crystal_size_mid 0.14
_exptl_crystal_size_min 0.10
_refine_diff_density_max 1.009
_refine_diff_density_min -1.595
_refine_diff_density_rms 0.210
_refine_ls_extinction_coef 0.0032(3)
_refine_ls_extinction_expression Fc^*^=kFc[1+0.001xFc^2^\l^3^/sin(2\q)]^-1/4^
_refine_ls_extinction_method SHELXL
_refine_ls_goodness_of_fit_ref 1.100
_refine_ls_hydrogen_treatment constr
_refine_ls_matrix_type full
_refine_ls_number_parameters 286
_refine_ls_number_reflns 4410
_refine_ls_number_restraints 0
_refine_ls_restrained_S_all 1.100
_refine_ls_R_factor_all 0.0356
_refine_ls_R_factor_gt 0.0288
_refine_ls_shift/su_max 0.005
_refine_ls_shift/su_mean 0.000
_refine_ls_structure_factor_coef Fsqd
_refine_ls_weighting_details 'calc w=1/[\s^2^(Fo^2^)+(0.0227P)^2^+1.8391P] where P=(Fo^2^+2Fc^2^)/3'
_refine_ls_weighting_scheme calc
_refine_ls_wR_factor_gt 0.0647
_refine_ls_wR_factor_ref 0.0670
_reflns_number_gt 3990
_reflns_number_total 4410
_reflns_threshold_expression >2sigma(I)
_cod_data_source_file ic700877n-file003.cif
_cod_data_source_block ic11602
_cod_depositor_comments
;
The following automatic conversions were performed:

'_symmetry_cell_setting' value 'Triclinic' changed to 'triclinic'
according to
/usr/data/users/saulius/automatic-downloads/retrospective/ACS/lib/dictionaries/cif_core.dic
dictionary named 'cif_core.dic' version 2.4.2 from 2011-04-26.

Automatic conversion script
Id: cif_fix_values 2281 2013-09-26 08:29:07Z andrius 
;
_cod_original_sg_symbol_H-M P-1
_cod_database_code 4339928

loop_
_symmetry_equiv_pos_as_xyz
'x, y, z'
'-x, -y, -z'

loop_
_atom_site_label
_atom_site_type_symbol
_atom_site_fract_x
_atom_site_fract_y
_atom_site_fract_z
_atom_site_U_iso_or_equiv
_atom_site_adp_type
_atom_site_occupancy
_atom_site_symmetry_multiplicity
_atom_site_calc_flag
_atom_site_refinement_flags
_atom_site_disorder_assembly
_atom_site_disorder_group
Pt Pt 0.60941(2) 0.754665(17) 0.606359(14) 0.02224(8) Uani 1 1 d . . .
Cl1 Cl 0.57511(16) 0.52863(11) 0.63917(10) 0.0319(3) Uani 1 1 d . . .
Cl2 Cl 0.50026(18) 0.78075(13) 0.78409(10) 0.0361(3) Uani 1 1 d . . .
N1 N 0.6719(5) 0.9461(4) 0.5638(3) 0.0238(8) Uani 1 1 d . . .
N2 N 0.7029(5) 0.7497(4) 0.4501(3) 0.0244(8) Uani 1 1 d . . .
N3 N 0.7038(5) 0.6576(4) 0.3798(3) 0.0291(9) Uani 1 1 d . . .
H3A H 0.6720 0.5760 0.3980 0.035 Uiso 1 1 calc R . .
C1 C 0.6471(6) 1.0411(5) 0.6354(4) 0.0263(10) Uani 1 1 d . . .
H1A H 0.5884 1.0207 0.7059 0.032 Uiso 1 1 calc R . .
C2 C 0.7040(6) 1.1647(5) 0.6089(4) 0.0289(11) Uani 1 1 d . . .
H2A H 0.6788 1.2312 0.6584 0.035 Uiso 1 1 calc R . .
C3 C 0.8005(6) 1.1940(5) 0.5075(4) 0.0248(10) Uani 1 1 d . . .
C4 C 0.8710(6) 1.3179(5) 0.4799(4) 0.0301(11) Uani 1 1 d . . .
H4A H 0.8496 1.3858 0.5284 0.036 Uiso 1 1 calc R . .
C5 C 0.9688(6) 1.3396(5) 0.3845(4) 0.0305(11) Uani 1 1 d . . .
H5A H 1.0165 1.4226 0.3669 0.037 Uiso 1 1 calc R . .
C6 C 1.0009(6) 1.2406(5) 0.3110(4) 0.0307(11) Uani 1 1 d . . .
H6A H 1.0714 1.2567 0.2450 0.037 Uiso 1 1 calc R . .
C7 C 0.9311(6) 1.1218(5) 0.3339(4) 0.0265(10) Uani 1 1 d . . .
H7A H 0.9520 1.0563 0.2833 0.032 Uiso 1 1 calc R . .
C8 C 0.8279(6) 1.0955(5) 0.4326(4) 0.0237(10) Uani 1 1 d . . .
C9 C 0.7547(5) 0.9731(4) 0.4628(4) 0.0223(9) Uani 1 1 d . . .
C10 C 0.7621(5) 0.8618(5) 0.3928(4) 0.0225(9) Uani 1 1 d . . .
C11 C 0.8003(6) 0.8383(5) 0.2819(4) 0.0269(10) Uani 1 1 d . B .
C12 C 0.7610(6) 0.7092(5) 0.2769(4) 0.0266(10) Uani 1 1 d . B .
C13 C 0.7914(9) 0.6730(5) 0.1591(4) 0.0436(15) Uani 1 1 d . . .
C15 C 0.8561(6) 0.8903(5) 0.1608(4) 0.0298(11) Uani 1 1 d . . .
H15A H 0.9301 0.9645 0.1483 0.036 Uiso 0.50 1 calc PR A 1
H15B H 0.8421 0.9911 0.1423 0.036 Uiso 0.50 1 calc PR A 2
C20 C 0.7559(8) 0.5403(6) 0.1322(5) 0.0444(14) Uani 1 1 d . B .
H20A H 0.6374 0.5316 0.1464 0.067 Uiso 1 1 calc R . .
H20B H 0.8191 0.4677 0.1797 0.067 Uiso 1 1 calc R . .
H20C H 0.7876 0.5335 0.0528 0.067 Uiso 1 1 calc R . .
C14 C 0.9237(13) 0.7461(10) 0.1156(8) 0.026(2) Uani 0.50 1 d P B 1
C16 C 0.6879(15) 0.9134(10) 0.0998(9) 0.035(2) Uani 0.50 1 d P B 1
H16A H 0.6051 0.9727 0.1397 0.042 Uiso 0.50 1 calc PR B 1
H16B H 0.7055 0.9569 0.0212 0.042 Uiso 0.50 1 calc PR B 1
C17 C 0.6266(14) 0.7717(12) 0.1015(9) 0.034(2) Uani 0.50 1 d P B 1
H17A H 0.6099 0.7524 0.0248 0.040 Uiso 0.50 1 calc PR B 1
H17B H 0.5234 0.7621 0.1495 0.040 Uiso 0.50 1 calc PR B 1
C18 C 1.0804(17) 0.6784(15) 0.1692(13) 0.033(3) Uani 0.50 1 d P B 1
H18A H 1.1209 0.5976 0.1340 0.050 Uiso 0.50 1 calc PR B 1
H18B H 1.0565 0.6523 0.2500 0.050 Uiso 0.50 1 calc PR B 1
H18C H 1.1650 0.7417 0.1583 0.050 Uiso 0.50 1 calc PR B 1
C19 C 0.9590(15) 0.7594(10) -0.0139(9) 0.036(3) Uani 0.50 1 d P B 1
H19A H 0.9692 0.6694 -0.0382 0.054 Uiso 0.50 1 calc PR B 1
H19B H 1.0623 0.8004 -0.0342 0.054 Uiso 0.50 1 calc PR B 1
H19C H 0.8678 0.8167 -0.0511 0.054 Uiso 0.50 1 calc PR B 1
C14' C 0.7599(13) 0.8207(10) 0.0940(8) 0.026(2) Uani 0.50 1 d P B 2
C16' C 1.0387(13) 0.8256(11) 0.1497(9) 0.036(2) Uani 0.50 1 d P B 2
H16C H 1.0964 0.8624 0.0785 0.043 Uiso 0.50 1 calc PR B 2
H16D H 1.1019 0.8373 0.2143 0.043 Uiso 0.50 1 calc PR B 2
C17' C 1.0082(18) 0.6762(15) 0.1502(12) 0.033(3) Uani 0.50 1 d P B 2
H17C H 1.0581 0.6186 0.2155 0.040 Uiso 0.50 1 calc PR B 2
H17D H 1.0575 0.6424 0.0803 0.040 Uiso 0.50 1 calc PR B 2
C18' C 0.5729(15) 0.8580(13) 0.1008(10) 0.039(3) Uani 0.50 1 d P B 2
H18D H 0.5480 0.9556 0.0785 0.058 Uiso 0.50 1 calc PR B 2
H18E H 0.5288 0.8335 0.1781 0.058 Uiso 0.50 1 calc PR B 2
H18F H 0.5217 0.8087 0.0500 0.058 Uiso 0.50 1 calc PR B 2
C19' C 0.8178(15) 0.8321(12) -0.0306(8) 0.038(3) Uani 0.50 1 d P B 2
H19D H 0.7911 0.9254 -0.0663 0.057 Uiso 0.50 1 calc PR B 2
H19E H 0.7617 0.7707 -0.0678 0.057 Uiso 0.50 1 calc PR B 2
H19F H 0.9376 0.8076 -0.0377 0.057 Uiso 0.50 1 calc PR B 2

loop_
_atom_site_aniso_label
_atom_site_aniso_U_11
_atom_site_aniso_U_22
_atom_site_aniso_U_33
_atom_site_aniso_U_23
_atom_site_aniso_U_13
_atom_site_aniso_U_12
Pt 0.02668(11) 0.02148(10) 0.01877(11) -0.00197(7) -0.00072(7) -0.00479(7)
Cl1 0.0465(7) 0.0216(5) 0.0276(6) -0.0010(5) 0.0022(5) -0.0088(5)
Cl2 0.0529(8) 0.0325(6) 0.0235(6) -0.0058(5) 0.0085(5) -0.0120(6)
N1 0.027(2) 0.0218(18) 0.023(2) -0.0006(16) -0.0036(16) -0.0057(15)
N2 0.033(2) 0.0212(18) 0.0182(19) 0.0003(15) 0.0002(16) -0.0045(16)
N3 0.048(3) 0.0183(18) 0.020(2) -0.0035(16) 0.0023(18) -0.0043(17)
C1 0.029(3) 0.026(2) 0.023(2) -0.0042(19) 0.0002(19) -0.0012(19)
C2 0.034(3) 0.022(2) 0.031(3) -0.008(2) -0.003(2) 0.000(2)
C3 0.026(2) 0.023(2) 0.026(2) -0.0015(19) -0.0052(19) -0.0002(18)
C4 0.032(3) 0.022(2) 0.037(3) -0.007(2) -0.004(2) -0.003(2)
C5 0.031(3) 0.022(2) 0.038(3) 0.002(2) -0.004(2) -0.0053(19)
C6 0.031(3) 0.034(3) 0.025(3) 0.004(2) -0.003(2) -0.005(2)
C7 0.030(3) 0.028(2) 0.021(2) 0.0018(19) -0.0040(19) -0.0060(19)
C8 0.024(2) 0.024(2) 0.023(2) -0.0008(19) -0.0071(19) -0.0018(18)
C9 0.023(2) 0.022(2) 0.021(2) -0.0010(18) -0.0048(18) -0.0007(17)
C10 0.021(2) 0.026(2) 0.020(2) -0.0015(18) 0.0007(18) -0.0035(18)
C11 0.029(3) 0.032(2) 0.021(2) -0.0032(19) -0.0026(19) -0.007(2)
C12 0.028(3) 0.026(2) 0.024(2) -0.0024(19) 0.001(2) -0.0012(19)
C13 0.082(5) 0.026(3) 0.021(3) -0.004(2) 0.005(3) 0.000(3)
C15 0.040(3) 0.029(2) 0.020(2) -0.002(2) 0.002(2) -0.006(2)
C20 0.051(4) 0.054(4) 0.034(3) -0.019(3) 0.008(3) -0.018(3)
C14 0.030(5) 0.024(5) 0.025(5) -0.003(4) 0.001(4) -0.005(4)
C16 0.049(7) 0.025(5) 0.025(5) 0.001(4) 0.004(5) 0.010(5)
C17 0.041(7) 0.033(6) 0.029(6) -0.009(5) -0.012(5) -0.003(5)
C18 0.036(8) 0.036(6) 0.029(7) -0.002(5) -0.002(6) -0.011(7)
C19 0.050(7) 0.030(5) 0.030(6) -0.016(4) 0.016(5) -0.012(5)
C14' 0.035(5) 0.028(5) 0.016(5) -0.004(4) 0.001(4) -0.004(4)
C16' 0.035(6) 0.050(6) 0.026(5) -0.010(5) -0.002(4) -0.016(5)
C17' 0.037(8) 0.040(7) 0.024(7) -0.010(5) -0.005(7) -0.002(8)
C18' 0.045(7) 0.036(6) 0.037(7) -0.002(5) -0.008(5) -0.012(6)
C19' 0.051(7) 0.043(6) 0.022(5) -0.003(5) -0.006(5) -0.017(5)

loop_
_atom_type_symbol
_atom_type_description
_atom_type_scat_dispersion_real
_atom_type_scat_dispersion_imag
_atom_type_scat_source
C C 0.0033 0.0016 'International Tables Vol C Tables 4.2.6.8 and 6.1.1.4'
H H 0.0000 0.0000 'International Tables Vol C Tables 4.2.6.8 and 6.1.1.4'
N N 0.0061 0.0033 'International Tables Vol C Tables 4.2.6.8 and 6.1.1.4'
Cl Cl 0.1484 0.1585 'International Tables Vol C Tables 4.2.6.8 and 6.1.1.4'
Pt Pt -1.7033 8.3905 'International Tables Vol C Tables 4.2.6.8 and 6.1.1.4'

loop_
_geom_angle_atom_site_label_1
_geom_angle_atom_site_label_2
_geom_angle_atom_site_label_3
_geom_angle
N2 Pt N1 78.31(15)
N2 Pt Cl2 174.95(11)
N1 Pt Cl2 96.79(12)
N2 Pt Cl1 94.81(11)
N1 Pt Cl1 171.31(12)
Cl2 Pt Cl1 90.18(4)
C9 N1 C1 120.1(4)
C9 N1 Pt 116.6(3)
C1 N1 Pt 123.0(3)
N3 N2 C10 108.7(4)
N3 N2 Pt 131.7(3)
C10 N2 Pt 119.1(3)
N2 N3 C12 109.1(4)
N1 C1 C2 121.9(4)
C1 C2 C3 119.9(4)
C2 C3 C8 118.6(4)
C2 C3 C4 121.8(4)
C8 C3 C4 119.6(4)
C5 C4 C3 120.0(5)
C4 C5 C6 120.8(5)
C7 C6 C5 120.4(5)
C6 C7 C8 120.4(5)
C7 C8 C3 118.7(4)
C7 C8 C9 123.3(4)
C3 C8 C9 118.0(4)
N1 C9 C8 121.2(4)
N1 C9 C10 113.1(4)
C8 C9 C10 125.7(4)
N2 C10 C11 107.9(4)
N2 C10 C9 112.3(4)
C11 C10 C9 139.6(4)
C12 C11 C10 105.8(4)
C12 C11 C15 104.4(4)
C10 C11 C15 149.6(4)
N3 C12 C11 108.4(4)
N3 C12 C13 140.5(5)
C11 C12 C13 111.1(4)
C14 C13 C20 127.5(6)
C14 C13 C12 103.0(6)
C20 C13 C12 121.1(5)
C14 C13 C14' 59.0(6)
C20 C13 C14' 131.8(6)
C12 C13 C14' 97.6(5)
C14 C13 C17 102.1(7)
C20 C13 C17 99.2(6)
C12 C13 C17 97.5(5)
C14' C13 C17 44.1(5)
C14 C13 C17' 34.2(7)
C20 C13 C17' 108.2(7)
C12 C13 C17' 96.8(6)
C14' C13 C17' 93.0(7)
C17 C13 C17' 136.1(7)
C14' C15 C11 103.1(5)
C14' C15 C16' 107.0(6)
C11 C15 C16' 103.3(5)
C14' C15 C16 40.2(5)
C11 C15 C16 102.3(5)
C16' C15 C16 142.6(6)
C14' C15 C14 56.5(6)
C11 C15 C14 99.7(5)
C16' C15 C14 52.5(5)
C16 C15 C14 96.5(6)
C13 C14 C18 108.8(8)
C13 C14 C19 116.1(8)
C18 C14 C19 107.3(10)
C13 C14 C15 98.3(6)
C18 C14 C15 113.1(9)
C19 C14 C15 113.2(7)
C17 C16 C15 107.1(7)
C16 C17 C13 99.1(7)
C15 C14' C18' 116.5(8)
C15 C14' C19' 113.7(8)
C18' C14' C19' 107.6(9)
C15 C14' C13 98.8(6)
C18' C14' C13 106.2(8)
C19' C14' C13 113.8(8)
C17' C16' C15 99.4(8)
C16' C17' C13 106.4(10)

loop_
_geom_bond_atom_site_label_1
_geom_bond_atom_site_label_2
_geom_bond_distance
Pt N2 1.979(4)
Pt N1 2.030(4)
Pt Cl2 2.2898(12)
Pt Cl1 2.2920(11)
N1 C9 1.354(6)
N1 C1 1.359(6)
N2 N3 1.336(5)
N2 C10 1.352(5)
N3 C12 1.343(6)
C1 C2 1.361(6)
C2 C3 1.414(7)
C3 C8 1.416(7)
C3 C4 1.416(6)
C4 C5 1.354(7)
C5 C6 1.411(7)
C6 C7 1.364(7)
C7 C8 1.414(7)
C8 C9 1.417(6)
C9 C10 1.483(6)
C10 C11 1.392(7)
C11 C12 1.379(7)
C11 C15 1.530(6)
C12 C13 1.507(7)
C13 C14 1.402(11)
C13 C20 1.478(8)
C13 C14' 1.577(10)
C13 C17 1.703(13)
C13 C17' 1.766(16)
C15 C14' 1.457(11)
C15 C16' 1.558(12)
C15 C16 1.580(13)
C15 C14 1.638(11)
C14 C18 1.518(15)
C14 C19 1.551(14)
C16 C17 1.557(15)
C14' C18' 1.526(16)
C14' C19' 1.529(13)
C16' C17' 1.546(18)
